data_7701865
loop_
_publ_author_name
'Deng, Yuandan'
'Dong, Xuehua'
'Yang, Meng'
'Zeng, Hongmei'
'Zou, Guohong'
'Lin, Zhien'

_publ_section_title
;
 Two low-dimensional metal halides: ionothermal synthesis,
 photoluminescence, and nonlinear optical properties
;
_journal_name_full 'Dalton Transactions'
_journal_paper_doi 10.1039/C9DT04102H
_journal_year 2019
_chemical_absolute_configuration ad
_chemical_formula_moiety 'Br3 Pb, C6 H11 N2'
_chemical_formula_sum 'C6 H11 Br3 N2 Pb'
_chemical_formula_weight 558.09
_space_group_crystal_system orthorhombic
_space_group_IT_number 19
_space_group_name_Hall 'P 2ac 2ab'
_space_group_name_H-M_alt 'P 21 21 21'
_atom_sites_solution_hydrogens geom
_atom_sites_solution_primary direct
_audit_creation_date 2019-11-07
_audit_creation_method
;
Olex2 1.2
(compiled 2018.05.29 svn.r3508 for OlexSys, GUI svn.r5506)
;
_audit_update_record
;
2019-11-08 deposited with the CCDC.	2019-11-11 downloaded from the CCDC.
;
_cell_angle_alpha 90
_cell_angle_beta 90
_cell_angle_gamma 90
_cell_formula_units_Z 4
_cell_length_a 8.19366(13)
_cell_length_b 9.78266(16)
_cell_length_c 15.4593(4)
_cell_measurement_reflns_used 2359
_cell_measurement_temperature 295.11(10)
_cell_measurement_theta_max 72.4750
_cell_measurement_theta_min 5.3350
_cell_volume 1239.15(4)
_computing_cell_refinement 'CrysAlisPro 1.171.38.46 (Rigaku OD, 2015)'
_computing_data_collection 'CrysAlisPro 1.171.38.46 (Rigaku OD, 2015)'
_computing_data_reduction 'CrysAlisPro 1.171.38.46 (Rigaku OD, 2015)'
_computing_molecular_graphics 'Olex2 (Dolomanov et al., 2009)'
_computing_publication_material 'Olex2 (Dolomanov et al., 2009)'
_computing_structure_refinement 'ShelXL (Sheldrick, 2015)'
_computing_structure_solution 'ShelXS (Sheldrick, 2008)'
_diffrn_ambient_environment air
_diffrn_ambient_temperature 295.11(10)
_diffrn_detector 'CCD plate'
_diffrn_detector_area_resol_mean 15.9595
_diffrn_detector_type EosS2
_diffrn_measured_fraction_theta_full 1.001
_diffrn_measured_fraction_theta_max 1.000
_diffrn_measurement_details
;
List of Runs (angles in degrees, time in seconds):

  # Type    Start    End  Width  t~exp~   \w     \q     \k     \f   Frames
#--------------------------------------------------------------------------
  1  \w   -106.00 -18.00   1.00    8.00    --  -36.42 -38.00   0.00   88
  2  \w   -104.00 -20.00   1.00    8.00    --  -36.42 -57.00-120.00   84
  3  \w      1.00  75.00   1.00    8.00    --   36.42 -99.00-150.00   74
  4  \w    -31.00  53.00   1.00    8.00    --   36.42 -57.00 -60.00   84
  5  \w     39.00 130.00   1.00   25.00    --  108.71 -30.00 120.00   91
  6  \w     39.00 115.00   1.00   25.00    --  108.71-111.00   0.00   76
  7  \w     68.00  94.00   1.00   25.00    --  108.71 -94.00-180.00   26
  8  \w     47.00 109.00   1.00   25.00    --  108.71 -94.00-120.00   62
  9  \w     72.00 159.00   1.00   25.00    --  108.71  15.00 150.00   87
;
_diffrn_measurement_device 'four-circle diffractometer'
_diffrn_measurement_device_type 'New Gemini, Dual, Cu at zero, EosS2'
_diffrn_measurement_method '\w scans'
_diffrn_orient_matrix_type 'CrysAlisPro convention (1999,Acta A55,543-557)'
_diffrn_orient_matrix_UB_11 -0.0274132000
_diffrn_orient_matrix_UB_12 0.1447275000
_diffrn_orient_matrix_UB_13 0.0365906000
_diffrn_orient_matrix_UB_21 0.0118663000
_diffrn_orient_matrix_UB_22 -0.0569369000
_diffrn_orient_matrix_UB_23 0.0926989000
_diffrn_orient_matrix_UB_31 0.1855341000
_diffrn_orient_matrix_UB_32 0.0251640000
_diffrn_orient_matrix_UB_33 -0.0005082000
_diffrn_radiation_monochromator graphite
_diffrn_radiation_probe x-ray
_diffrn_radiation_type CuK\a
_diffrn_radiation_wavelength 1.54184
_diffrn_reflns_av_R_equivalents 0.0340
_diffrn_reflns_av_unetI/netI 0.0391
_diffrn_reflns_Laue_measured_fraction_full 1.001
_diffrn_reflns_Laue_measured_fraction_max 1.000
_diffrn_reflns_limit_h_max 9
_diffrn_reflns_limit_h_min -5
_diffrn_reflns_limit_k_max 11
_diffrn_reflns_limit_k_min -11
_diffrn_reflns_limit_l_max 12
_diffrn_reflns_limit_l_min -18
_diffrn_reflns_number 3634
_diffrn_reflns_point_group_measured_fraction_full 0.922
_diffrn_reflns_point_group_measured_fraction_max 0.921
_diffrn_reflns_theta_full 67.034
_diffrn_reflns_theta_max 67.034
_diffrn_reflns_theta_min 5.351
_diffrn_source 'fine-focus sealed X-ray tube'
_diffrn_source_type 'Enhance (Cu) X-ray Source'
_exptl_absorpt_coefficient_mu 37.475
_exptl_absorpt_correction_T_max 1.00000
_exptl_absorpt_correction_T_min 0.58770
_exptl_absorpt_correction_type multi-scan
_exptl_absorpt_process_details
;
CrysAlisPro 1.171.38.46 (Rigaku Oxford Diffraction, 2015)
Empirical absorption correction using spherical harmonics,
 implemented in SCALE3 ABSPACK scaling algorithm.
;
_exptl_crystal_colour 'clear colourless'
_exptl_crystal_colour_lustre clear
_exptl_crystal_colour_primary colourless
_exptl_crystal_density_diffrn 2.991
_exptl_crystal_description needle
_exptl_crystal_F_000 992
_exptl_crystal_size_max 0.46
_exptl_crystal_size_mid 0.12
_exptl_crystal_size_min 0.1
_refine_diff_density_max 2.786
_refine_diff_density_min -1.511
_refine_diff_density_rms 0.345
_refine_ls_abs_structure_details
;
 Flack x determined using 696 quotients [(I+)-(I-)]/[(I+)+(I-)]
 (Parsons, Flack and Wagner, Acta Cryst. B69 (2013) 249-259).
;
_refine_ls_abs_structure_Flack 0.069(13)
_refine_ls_extinction_method none
_refine_ls_goodness_of_fit_ref 1.122
_refine_ls_hydrogen_treatment constr
_refine_ls_matrix_type full
_refine_ls_number_parameters 111
_refine_ls_number_reflns 2039
_refine_ls_number_restraints 0
_refine_ls_restrained_S_all 1.122
_refine_ls_R_factor_all 0.0554
_refine_ls_R_factor_gt 0.0547
_refine_ls_shift/su_max 0.000
_refine_ls_shift/su_mean 0.000
_refine_ls_structure_factor_coef Fsqd
_refine_ls_weighting_details 'w=1/[\s^2^(Fo^2^)+(0.0968P)^2^] where P=(Fo^2^+2Fc^2^)/3'
_refine_ls_weighting_scheme calc
_refine_ls_wR_factor_gt 0.1339
_refine_ls_wR_factor_ref 0.1351
_reflns_Friedel_coverage 0.573
_reflns_Friedel_fraction_full 0.810
_reflns_Friedel_fraction_max 0.810
_reflns_number_gt 1984
_reflns_number_total 2039
_reflns_threshold_expression 'I > 2\s(I)'
_cod_data_source_file c9dt04102h2.cif
_cod_data_source_block yd1-5-9
_cod_database_code 7701865
_shelx_shelxl_version_number 2014/7
_shelx_space_group_comment
;
The symmetry employed for this shelxl refinement is uniquely defined
by the following loop, which should always be used as a source of
symmetry information in preference to the above space-group names.
They are only intended as comments.
;
_shelx_estimated_absorpt_t_max 0.117
_shelx_estimated_absorpt_t_min 0.021
_reflns_odcompleteness_completeness 99.92
_reflns_odcompleteness_iscentric 1
_reflns_odcompleteness_theta 66.97
_olex2_refinement_description
;
1. Fixed Uiso
 At 1.2 times of:
  All C(H) groups, All C(H,H) groups
 At 1.5 times of:
  All C(H,H,H) groups
2.a Secondary CH2 refined with riding coordinates:
 C5(H5A,H5B)
2.b Aromatic/amide H refined with riding coordinates:
 C3(H3), C4(H4), C2(H2)
2.c Idealised Me refined as rotating group:
 C1(H1A,H1B,H1C), C6(H6A,H6B,H6C)
;
_olex2_date_sample_data_collection 2018-11-20
_olex2_submission_special_instructions 'No special instructions were received'
_oxdiff_exptl_absorpt_empirical_details
;
Empirical correction (ABSPACK) includes:
- Absorption correction using spherical harmonics
- Frame scaling
- Detector area scaling
;
_oxdiff_exptl_absorpt_empirical_full_max 1.737
_oxdiff_exptl_absorpt_empirical_full_min 0.669

loop_
_space_group_symop_operation_xyz
'x, y, z'
'-x+1/2, -y, z+1/2'
'x+1/2, -y+1/2, -z'
'-x, y+1/2, -z+1/2'

loop_
_atom_site_label
_atom_site_type_symbol
_atom_site_fract_x
_atom_site_fract_y
_atom_site_fract_z
_atom_site_U_iso_or_equiv
_atom_site_adp_type
_atom_site_occupancy
_atom_site_site_symmetry_order
_atom_site_calc_flag
_atom_site_refinement_flags_posn
Pb1 Pb 0.35759(8) 0.75734(6) 0.50211(4) 0.0424(3) Uani 1 1 d .
Br1 Br 0.5669(2) 0.55081(17) 0.42828(12) 0.0512(5) Uani 1 1 d .
Br2 Br 0.1258(2) 0.7165(2) 0.35614(12) 0.0539(5) Uani 1 1 d .
Br3 Br 0.1838(3) 0.5623(2) 0.59621(14) 0.0610(5) Uani 1 1 d .
N2 N 0.5877(17) 0.2466(15) 0.6510(10) 0.047(3) Uani 1 1 d .
N1 N 0.8312(19) 0.2811(16) 0.6930(9) 0.048(3) Uani 1 1 d .
C1 C 1.000(2) 0.258(2) 0.7184(14) 0.060(5) Uani 1 1 d .
H1A H 1.0081 0.2618 0.7803 0.090 Uiso 1 1 calc GR
H1B H 1.0676 0.3276 0.6934 0.090 Uiso 1 1 calc GR
H1C H 1.0344 0.1700 0.6984 0.090 Uiso 1 1 calc GR
C3 C 0.604(2) 0.385(2) 0.6606(12) 0.056(4) Uani 1 1 d .
H3 H 0.5253 0.4507 0.6490 0.067 Uiso 1 1 calc R
C4 C 0.725(2) 0.1848(17) 0.6696(10) 0.046(4) Uani 1 1 d .
H4 H 0.7442 0.0913 0.6670 0.055 Uiso 1 1 calc R
C2 C 0.758(3) 0.4063(18) 0.6905(12) 0.056(4) Uani 1 1 d .
H2 H 0.8034 0.4896 0.7062 0.067 Uiso 1 1 calc R
C6 C 0.403(3) 0.202(3) 0.5304(15) 0.075(7) Uani 1 1 d .
H6A H 0.4924 0.1731 0.4951 0.112 Uiso 1 1 calc GR
H6B H 0.3860 0.2989 0.5229 0.112 Uiso 1 1 calc GR
H6C H 0.3057 0.1542 0.5136 0.112 Uiso 1 1 calc GR
C5 C 0.438(3) 0.174(3) 0.6195(14) 0.068(5) Uani 1 1 d .
H5A H 0.4529 0.0767 0.6268 0.082 Uiso 1 1 calc R
H5B H 0.3458 0.2020 0.6546 0.082 Uiso 1 1 calc R

loop_
_atom_site_aniso_label
_atom_site_aniso_U_11
_atom_site_aniso_U_22
_atom_site_aniso_U_33
_atom_site_aniso_U_23
_atom_site_aniso_U_13
_atom_site_aniso_U_12
Pb1 0.0364(4) 0.0410(4) 0.0499(4) -0.0008(2) 0.0005(2) -0.00065(19)
Br1 0.0478(9) 0.0412(8) 0.0646(10) -0.0062(8) 0.0010(8) 0.0031(7)
Br2 0.0474(9) 0.0690(10) 0.0452(8) -0.0044(9) -0.0017(7) 0.0028(8)
Br3 0.0552(11) 0.0510(9) 0.0768(12) 0.0135(9) 0.0123(9) 0.0007(8)
N2 0.039(7) 0.053(8) 0.050(7) 0.012(6) -0.003(6) -0.001(7)
N1 0.045(7) 0.053(7) 0.047(6) -0.002(7) 0.002(6) -0.003(7)
C1 0.040(8) 0.070(12) 0.069(10) 0.012(10) -0.009(8) -0.004(9)
C3 0.048(10) 0.064(11) 0.055(9) 0.004(8) 0.001(8) 0.017(9)
C4 0.046(10) 0.042(7) 0.049(8) 0.000(6) -0.001(7) -0.008(7)
C2 0.057(11) 0.049(8) 0.063(10) -0.007(8) -0.012(9) 0.006(8)
C6 0.071(14) 0.089(15) 0.064(11) -0.024(13) -0.003(10) -0.026(13)
C5 0.038(9) 0.090(14) 0.076(12) 0.008(12) -0.006(9) -0.019(11)

loop_
_atom_type_symbol
_atom_type_description
_atom_type_scat_dispersion_real
_atom_type_scat_dispersion_imag
_atom_type_scat_source
C C 0.0181 0.0091 'International Tables Vol C Tables 4.2.6.8 and 6.1.1.4'
H H 0.0000 0.0000 'International Tables Vol C Tables 4.2.6.8 and 6.1.1.4'
Br Br -0.6763 1.2805 'International Tables Vol C Tables 4.2.6.8 and 6.1.1.4'
N N 0.0311 0.0180 'International Tables Vol C Tables 4.2.6.8 and 6.1.1.4'
Pb Pb -4.0753 8.5060 'International Tables Vol C Tables 4.2.6.8 and 6.1.1.4'

loop_
_geom_angle_atom_site_label_1
_geom_angle_atom_site_label_2
_geom_angle_atom_site_label_3
_geom_angle
_geom_angle_site_symmetry_1
_geom_angle_site_symmetry_3
Br1 Pb1 Br1 168.71(6) . 3_466
Br1 Pb1 Br2 85.22(6) . 3_566
Br1 Pb1 Br2 89.16(6) . .
Br1 Pb1 Br3 37.75(4) . 3_534
Br1 Pb1 Br3 132.67(3) 3_466 3_534
Br2 Pb1 Br1 103.83(5) 3_566 3_466
Br2 Pb1 Br1 81.92(5) . 3_466
Br2 Pb1 Br2 174.20(5) . 3_566
Br2 Pb1 Br3 51.44(4) . 3_534
Br2 Pb1 Br3 122.96(4) 3_566 3_534
Br3 Pb1 Br1 81.18(6) . 3_466
Br3 Pb1 Br1 91.76(6) . .
Br3 Pb1 Br2 88.73(6) . .
Br3 Pb1 Br2 92.83(6) . 3_566
Br3 Pb1 Br3 89.22(5) . 3_534
Pb1 Br1 Pb1 84.22(4) . 3_566
Pb1 Br2 Pb1 84.59(5) . 3_466
C3 N2 C5 125.6(17) . .
C4 N2 C3 110.5(16) . .
C4 N2 C5 123.9(17) . .
C4 N1 C1 125.9(17) . .
C4 N1 C2 109.7(16) . .
C2 N1 C1 124.4(17) . .
C2 C3 N2 106.3(17) . .
N2 C4 N1 107.2(15) . .
C3 C2 N1 106.2(17) . .
C6 C5 N2 112.9(18) . .

loop_
_geom_bond_atom_site_label_1
_geom_bond_atom_site_label_2
_geom_bond_distance
_geom_bond_site_symmetry_2
Pb1 Br1 2.8853(19) .
Pb1 Br1 3.218(2) 3_466
Pb1 Br2 2.9766(19) .
Pb1 Br2 3.114(2) 3_566
Pb1 Br3 2.790(2) .
Pb1 Br3 42.665(2) 3_534
Br1 Pb1 3.218(2) 3_566
Br2 Pb1 3.114(2) 3_466
N2 C3 1.37(3) .
N2 C4 1.31(2) .
N2 C5 1.50(2) .
N1 C1 1.45(2) .
N1 C4 1.33(2) .
N1 C2 1.37(2) .
C3 C2 1.36(3) .
C6 C5 1.43(3) .
